data_4062386
loop_
_publ_author_name
'Ar\'evalo, Silvia'
'de Jes\'us, Ernesto'
'de la Mata, F. Javier'
'Flores, Juan C.'
'G\'omez, Rafael'
'G\'omez-Sal, M. Pilar'
'Ortega, Paula'
'Vigo, Susana'

_publ_section_title
;
 Synthesis of Aryloxo Cyclopentadienyl Group 4 Metal-Containing Dendrimers
;
_journal_issue 24
_journal_name_full Organometallics
_journal_page_first 5109
_journal_page_last 5113
_journal_paper_doi 10.1021/om034042i
_journal_volume 22
_journal_year 2003
_chemical_formula_sum 'C21 H28 Cl2 O3 Ti'
_chemical_formula_weight 447.23
_space_group_IT_number 15
_symmetry_cell_setting monoclinic
_symmetry_space_group_name_Hall '-C 2yc'
_symmetry_space_group_name_H-M 'C 1 2/c 1'
_cell_angle_alpha 90.00
_cell_angle_beta 112.41(2)
_cell_angle_gamma 90.00
_cell_formula_units_Z 8
_cell_length_a 30.543(2)
_cell_length_b 9.5370(10)
_cell_length_c 16.588(2)
_cell_measurement_temperature 293(2)
_cell_volume 4467.0(8)
_diffrn_ambient_temperature 293(2)
_exptl_crystal_density_diffrn 1.330
_cod_depositor_comments
;
 Copying the _atom_site_occupancy, _atom_site_symmetry_multiplicity,
 _atom_site_calc_flag, _atom_site_refinement_flags,
 _atom_site_disorder_assembly and _atom_site_disorder_group data item
 values for atom 'Ti1' from the original data file.

 Antanas Vaitkus,
 2017-02-15

 Changing the _atom_site_occupancy data item value from '?' to '1'
 for all fully occupied atoms.

 Antanas Vaitkus,
 2017-02-14
;
_cod_original_sg_symbol_H-M 'C 2/c'
_cod_database_code 4062386

loop_
_symmetry_equiv_pos_as_xyz
'x, y, z'
'-x, y, -z+1/2'
'x+1/2, y+1/2, z'
'-x+1/2, y+1/2, -z+1/2'
'-x, -y, -z'
'x, -y, z-1/2'
'-x+1/2, -y+1/2, -z'
'x+1/2, -y+1/2, z-1/2'

loop_
_atom_site_label
_atom_site_type_symbol
_atom_site_fract_x
_atom_site_fract_y
_atom_site_fract_z
_atom_site_U_iso_or_equiv
_atom_site_adp_type
_atom_site_occupancy
_atom_site_symmetry_multiplicity
_atom_site_calc_flag
_atom_site_refinement_flags
_atom_site_disorder_assembly
_atom_site_disorder_group
Ti1 Ti 0.15471(3) 0.02005(10) 0.35083(6) 0.0412(3) Uani 1 1 d . . .
Cl1 Cl 0.14086(6) 0.23044(17) 0.40006(11) 0.0663(5) Uani 1 1 d . . .
Cl2 Cl 0.17755(6) -0.10683(19) 0.47545(10) 0.0699(5) Uani 1 1 d . . .
O1 O 0.09681(12) -0.0406(4) 0.2888(2) 0.0524(10) Uani 1 1 d . . .
C2 C 0.17388(19) -0.0277(6) 0.2302(3) 0.0482(14) Uani 1 1 d . . .
C3 C 0.20672(19) -0.1007(6) 0.3027(4) 0.0492(15) Uani 1 1 d . . .
C4 C 0.23525(18) 0.0000(7) 0.3632(3) 0.0495(15) Uani 1 1 d . . .
C5 C 0.21940(18) 0.1341(6) 0.3302(3) 0.0485(15) Uani 1 1 d . . .
C1 C 0.18092(19) 0.1169(7) 0.2484(4) 0.0504(15) Uani 1 1 d . . .
C12 C 0.1400(2) -0.0902(7) 0.1465(4) 0.0685(19) Uani 1 1 d . . .
H12A H 0.1420 -0.1906 0.1501 0.103 Uiso 1 1 calc R . .
H12B H 0.1480 -0.0587 0.0989 0.103 Uiso 1 1 calc R . .
H12C H 0.1083 -0.0612 0.1371 0.103 Uiso 1 1 calc R . .
C21 C 0.05853(18) -0.0991(6) 0.2249(4) 0.0467(14) Uani 1 1 d . . .
C26 C 0.0542(2) -0.2432(6) 0.2157(4) 0.0516(15) Uani 1 1 d . . .
C25 C 0.0151(2) -0.3006(6) 0.1520(4) 0.0577(16) Uani 1 1 d . . .
H25 H 0.0125 -0.3975 0.1457 0.069 Uiso 1 1 calc R . .
C24 C -0.0201(2) -0.2172(7) 0.0976(4) 0.0565(16) Uani 1 1 d . . .
C23 C -0.0161(2) -0.0738(7) 0.1051(4) 0.0578(16) Uani 1 1 d . . .
H23 H -0.0398 -0.0174 0.0670 0.069 Uiso 1 1 calc R . .
C22 C 0.02291(18) -0.0124(7) 0.1689(4) 0.0517(15) Uani 1 1 d . . .
O2 O 0.03064(14) 0.1265(5) 0.1821(3) 0.0708(13) Uani 1 1 d . . .
O3 O 0.09177(14) -0.3165(5) 0.2738(3) 0.0699(12) Uani 1 1 d . . .
C43 C -0.0079(2) 0.2176(7) 0.1336(5) 0.090(2) Uani 1 1 d . . .
H43A H 0.0015 0.3134 0.1476 0.136 Uiso 1 1 calc R . .
H43B H -0.0347 0.1976 0.1484 0.136 Uiso 1 1 calc R . .
H43C H -0.0163 0.2026 0.0722 0.136 Uiso 1 1 calc R . .
C13 C 0.2120(2) -0.2569(6) 0.3123(4) 0.0696(19) Uani 1 1 d . . .
H13A H 0.2363 -0.2792 0.3676 0.104 Uiso 1 1 calc R . .
H13B H 0.2203 -0.2941 0.2663 0.104 Uiso 1 1 calc R . .
H13C H 0.1825 -0.2974 0.3090 0.104 Uiso 1 1 calc R . .
C31 C -0.0656(2) -0.2819(8) 0.0299(5) 0.095(3) Uani 1 1 d . . .
H31A H -0.0884 -0.2922 0.0571 0.114 Uiso 1 1 calc R . .
H31B H -0.0787 -0.2157 -0.0177 0.114 Uiso 1 1 calc R . .
C44 C 0.0892(3) -0.4649(7) 0.2712(5) 0.098(3) Uani 1 1 d . . .
H44A H 0.1174 -0.5032 0.3148 0.147 Uiso 1 1 calc R . .
H44B H 0.0864 -0.4973 0.2147 0.147 Uiso 1 1 calc R . .
H44C H 0.0621 -0.4949 0.2825 0.147 Uiso 1 1 calc R . .
C14 C 0.27702(19) -0.0311(7) 0.4457(4) 0.0692(19) Uani 1 1 d . . .
H14A H 0.2807 -0.1308 0.4536 0.104 Uiso 1 1 calc R . .
H14B H 0.2719 0.0095 0.4944 0.104 Uiso 1 1 calc R . .
H14C H 0.3051 0.0081 0.4419 0.104 Uiso 1 1 calc R . .
C32 C -0.0609(3) -0.4148(10) -0.0063(6) 0.106(3) Uiso 1 1 d . . .
H32 H -0.0381 -0.4176 -0.0307 0.128 Uiso 1 1 calc R . .
C33 C -0.0830(3) -0.5300(8) -0.0106(5) 0.099(3) Uani 1 1 d . . .
H33A H -0.1064 -0.5357 0.0124 0.119 Uiso 1 1 calc R . .
H33B H -0.0757 -0.6081 -0.0366 0.119 Uiso 1 1 calc R . .
C15 C 0.2408(2) 0.2716(7) 0.3703(4) 0.075(2) Uani 1 1 d . . .
H15A H 0.2231 0.3472 0.3344 0.112 Uiso 1 1 calc R . .
H15B H 0.2731 0.2761 0.3746 0.112 Uiso 1 1 calc R . .
H15C H 0.2400 0.2794 0.4274 0.112 Uiso 1 1 calc R . .
C11 C 0.1539(2) 0.2361(7) 0.1907(4) 0.075(2) Uani 1 1 d . . .
H11A H 0.1658 0.3239 0.2189 0.113 Uiso 1 1 calc R . .
H11B H 0.1209 0.2279 0.1804 0.113 Uiso 1 1 calc R . .
H11C H 0.1579 0.2322 0.1361 0.113 Uiso 1 1 calc R . .

loop_
_atom_site_aniso_label
_atom_site_aniso_U_11
_atom_site_aniso_U_22
_atom_site_aniso_U_33
_atom_site_aniso_U_23
_atom_site_aniso_U_13
_atom_site_aniso_U_12
Ti1 0.0363(5) 0.0497(6) 0.0378(5) 0.0024(5) 0.0145(4) 0.0045(5)
Cl1 0.0661(10) 0.0573(10) 0.0830(11) -0.0140(9) 0.0368(9) 0.0019(8)
Cl2 0.0725(11) 0.0876(13) 0.0554(10) 0.0270(9) 0.0309(9) 0.0190(9)
O1 0.038(2) 0.069(3) 0.050(2) -0.009(2) 0.0179(18) -0.006(2)
C2 0.048(3) 0.062(4) 0.039(3) 0.002(3) 0.021(3) 0.000(3)
C3 0.044(3) 0.061(4) 0.052(4) 0.010(3) 0.030(3) 0.012(3)
C4 0.038(3) 0.070(4) 0.041(3) 0.000(3) 0.014(2) 0.000(3)
C5 0.042(3) 0.064(4) 0.045(3) -0.001(3) 0.022(3) -0.009(3)
C1 0.044(3) 0.067(4) 0.043(3) 0.011(3) 0.020(3) 0.005(3)
C12 0.069(4) 0.094(5) 0.044(4) -0.015(4) 0.024(3) -0.003(4)
C21 0.035(3) 0.063(4) 0.046(3) -0.006(3) 0.021(3) -0.002(3)
C26 0.049(3) 0.059(4) 0.044(3) 0.004(3) 0.015(3) 0.009(3)
C25 0.061(4) 0.050(4) 0.058(4) -0.010(3) 0.017(3) 0.000(3)
C24 0.050(4) 0.064(4) 0.044(3) -0.006(3) 0.005(3) 0.003(3)
C23 0.047(3) 0.072(5) 0.050(4) 0.006(3) 0.013(3) 0.007(3)
C22 0.041(3) 0.062(4) 0.055(3) -0.007(3) 0.022(3) -0.003(3)
O2 0.054(3) 0.058(3) 0.093(3) -0.003(3) 0.020(2) 0.002(2)
O3 0.059(3) 0.069(3) 0.061(3) 0.009(2) -0.001(2) 0.009(2)
C43 0.082(5) 0.062(5) 0.126(7) 0.012(5) 0.037(5) 0.012(4)
C13 0.073(4) 0.071(5) 0.070(4) -0.003(4) 0.034(4) 0.019(4)
C31 0.079(5) 0.097(6) 0.075(5) -0.030(5) -0.011(4) 0.022(4)
C44 0.107(6) 0.065(5) 0.101(6) 0.016(5) 0.015(5) 0.024(5)
C14 0.045(3) 0.099(5) 0.057(4) 0.004(4) 0.012(3) 0.014(4)
C33 0.087(5) 0.096(6) 0.101(6) 0.011(5) 0.021(5) -0.025(5)
C15 0.075(5) 0.081(5) 0.071(5) -0.006(4) 0.031(4) -0.023(4)
C11 0.075(5) 0.082(5) 0.067(4) 0.026(4) 0.025(4) 0.012(4)

loop_
_geom_bond_atom_site_label_1
_geom_bond_atom_site_label_2
_geom_bond_distance
_geom_bond_site_symmetry_2
_geom_bond_publ_flag
Ti1 O1 1.770(3) . ?
Ti1 Cl2 2.2638(18) . ?
Ti1 Cl1 2.2661(18) . ?
Ti1 C1 2.328(5) . ?
Ti1 C2 2.335(5) . ?
Ti1 C3 2.335(5) . ?
Ti1 C5 2.392(5) . ?
Ti1 C4 2.397(5) . ?
O1 C21 1.363(6) . ?
C2 C1 1.411(8) . ?
C2 C3 1.421(7) . ?
C2 C12 1.502(7) . ?
C3 C4 1.422(8) . ?
C3 C13 1.501(8) . ?
C4 C5 1.402(8) . ?
C4 C14 1.503(7) . ?
C5 C1 1.426(7) . ?
C5 C15 1.503(8) . ?
C1 C11 1.512(8) . ?
C21 C26 1.383(8) . ?
C21 C22 1.400(8) . ?
C26 C25 1.373(7) . ?
C26 O3 1.375(6) . ?
C25 C24 1.365(8) . ?
C24 C23 1.374(8) . ?
C24 C31 1.543(8) . ?
C23 C22 1.385(8) . ?
C22 O2 1.348(7) . ?
O2 C43 1.438(7) . ?
O3 C44 1.417(8) . ?
C31 C32 1.433(10) . ?
C32 C33 1.277(10) . ?
